data_7028667
loop_
_publ_author_name
'Zhou, Li-Kuan'
'Liu, Quan'
'Zhao, Xin'
'Hu, Fei-Long'
'Liu, Shu-Chen'
'Ren, Zhi-Gang'
'Sun, Zhen-Rong'
'Lang, Jian-Ping'

_publ_section_title
;
 Six [Tp*WS3Cu2]-based clusters derived from [Et4N][Tp*WS3], Cu(i) salts
 and phosphine ligands: syntheses, structures and enhanced third-order NLO
 properties.
;
_journal_issue 12
_journal_name_full 'Dalton transactions (Cambridge, England : 2003)'
_journal_page_first 4734
_journal_page_last 4744
_journal_paper_doi 10.1039/c3dt53320d
_journal_volume 43
_journal_year 2014
_chemical_formula_moiety '2(C41 H44 B Cu2 N7 P2 S4 W), C4 H10 O, C2 H3 N'
_chemical_formula_sum 'C88 H101 B2 Cu4 N15 O P4 S8 W2'
_chemical_formula_weight 2408.68
_chemical_name_systematic
; 
 ? 
;
_space_group_IT_number 2
_symmetry_cell_setting triclinic
_symmetry_space_group_name_Hall '-P 1'
_symmetry_space_group_name_H-M 'P -1'
_atom_sites_solution_hydrogens geom
_atom_sites_solution_primary direct
_atom_sites_solution_secondary difmap
_audit_creation_method SHELXL-97
_cell_angle_alpha 77.783(4)
_cell_angle_beta 79.692(4)
_cell_angle_gamma 79.364(4)
_cell_formula_units_Z 1
_cell_length_a 10.3725(6)
_cell_length_b 15.9248(8)
_cell_length_c 16.9548(8)
_cell_measurement_reflns_used 7068
_cell_measurement_temperature 223(2)
_cell_measurement_theta_max 26.9580
_cell_measurement_theta_min 3.0060
_cell_volume 2661.5(2)
_computing_cell_refinement
;
CrysAlisPro, Agilent Technologies,
Version 1.171.36.28 (release 01-02-2013 CrysAlis171 .NET)
(compiled Feb  1 2013,16:14:44)
;
_computing_data_collection
;
CrysAlisPro, Agilent Technologies,
Version 1.171.36.28 (release 01-02-2013 CrysAlis171 .NET)
(compiled Feb  1 2013,16:14:44)
;
_computing_data_reduction
;
CrysAlisPro, Agilent Technologies,
Version 1.171.36.28 (release 01-02-2013 CrysAlis171 .NET)
(compiled Feb  1 2013,16:14:44)
;
_computing_molecular_graphics 'SHELXL-97 (Sheldrick, 1997)'
_computing_publication_material 'SHELXL-97 (Sheldrick, 1997)'
_computing_structure_refinement 'SHELXL-97 (Sheldrick, 1997)'
_computing_structure_solution 'SHELXS-97 (Sheldrick, 1990)'
_diffrn_ambient_temperature 223(2)
_diffrn_detector_area_resol_mean 10.4692
_diffrn_measured_fraction_theta_full 0.997
_diffrn_measured_fraction_theta_max 0.997
_diffrn_measurement_device_type 'Xcalibur, Atlas, Gemini'
_diffrn_measurement_method '\w scans'
_diffrn_radiation_monochromator graphite
_diffrn_radiation_source 'fine-focus sealed tube'
_diffrn_radiation_type MoK\a
_diffrn_radiation_wavelength 0.71073
_diffrn_reflns_av_R_equivalents 0.0541
_diffrn_reflns_av_unetI/netI 0.0725
_diffrn_reflns_limit_h_max 12
_diffrn_reflns_limit_h_min -12
_diffrn_reflns_limit_k_max 18
_diffrn_reflns_limit_k_min -18
_diffrn_reflns_limit_l_max 17
_diffrn_reflns_limit_l_min -20
_diffrn_reflns_number 23736
_diffrn_reflns_theta_full 25.00
_diffrn_reflns_theta_max 25.00
_diffrn_reflns_theta_min 2.84
_exptl_absorpt_coefficient_mu 3.202
_exptl_absorpt_correction_T_max 1.00000
_exptl_absorpt_correction_T_min 0.65419
_exptl_absorpt_correction_type multi-scan
_exptl_absorpt_process_details
;
CrysAlisPro, Agilent Technologies,
Version 1.171.36.28 (release 01-02-2013 CrysAlis171 .NET)
(compiled Feb  1 2013,16:14:44)
Empirical absorption correction using spherical harmonics,
 implemented in SCALE3 ABSPACK scaling algorithm.
;
_exptl_crystal_colour black
_exptl_crystal_density_diffrn 1.503
_exptl_crystal_density_method 'not measured'
_exptl_crystal_description prism
_exptl_crystal_F_000 1204
_exptl_crystal_size_max 0.31
_exptl_crystal_size_mid 0.30
_exptl_crystal_size_min 0.27
_refine_diff_density_max 3.260
_refine_diff_density_min -1.563
_refine_diff_density_rms 0.172
_refine_ls_extinction_method none
_refine_ls_goodness_of_fit_ref 1.067
_refine_ls_hydrogen_treatment mixed
_refine_ls_matrix_type full
_refine_ls_number_parameters 604
_refine_ls_number_reflns 9360
_refine_ls_number_restraints 1071
_refine_ls_restrained_S_all 1.029
_refine_ls_R_factor_all 0.0765
_refine_ls_R_factor_gt 0.0573
_refine_ls_shift/su_max 0.003
_refine_ls_shift/su_mean 0.000
_refine_ls_structure_factor_coef Fsqd
_refine_ls_weighting_details 'calc w=1/[\s^2^(Fo^2^)+(0.0753P)^2^+8.6586P] where P=(Fo^2^+2Fc^2^)/3'
_refine_ls_weighting_scheme calc
_refine_ls_wR_factor_gt 0.1403
_refine_ls_wR_factor_ref 0.1522
_reflns_number_gt 7533
_reflns_number_total 9360
_reflns_threshold_expression >2sigma(I)
_cod_data_source_file c3dt53320d.txt
_cod_data_source_block 3^.^MeCN^.^Et~2~O
_cod_database_code 7028667

loop_
_symmetry_equiv_pos_as_xyz
'x, y, z'
'-x, -y, -z'

loop_
_atom_site_label
_atom_site_type_symbol
_atom_site_fract_x
_atom_site_fract_y
_atom_site_fract_z
_atom_site_U_iso_or_equiv
_atom_site_adp_type
_atom_site_occupancy
_atom_site_symmetry_multiplicity
_atom_site_calc_flag
_atom_site_refinement_flags
W1 W 0.19853(3) 0.17959(2) 0.264319(18) 0.02750(12) Uani 1 1 d .
Cu1 Cu 0.36973(9) 0.28323(6) 0.15561(6) 0.0314(2) Uani 1 1 d .
Cu2 Cu 0.15022(9) 0.35133(6) 0.25003(6) 0.0301(2) Uani 1 1 d .
S1 S 0.41803(19) 0.15441(13) 0.24247(13) 0.0345(5) Uani 1 1 d .
S2 S 0.15843(18) 0.25700(13) 0.36452(12) 0.0307(4) Uani 1 1 d .
S3 S 0.14737(19) 0.28067(13) 0.15038(12) 0.0312(4) Uani 1 1 d .
S4 S 0.5764(3) 0.26884(18) -0.11443(16) 0.0666(8) Uani 1 1 d .
P1 P 0.43449(19) 0.40387(13) 0.18552(12) 0.0282(4) Uani 1 1 d .
P2 P 0.16121(19) 0.49082(13) 0.23482(12) 0.0288(4) Uani 1 1 d .
N1 N 0.1366(6) -0.0013(4) 0.2331(4) 0.0317(12) Uani 1 1 d U
N2 N 0.1998(6) 0.0705(4) 0.1960(4) 0.0358(13) Uani 1 1 d U
N3 N 0.1276(6) 0.0009(4) 0.3791(4) 0.0316(12) Uani 1 1 d U
N4 N 0.2093(6) 0.0635(4) 0.3677(4) 0.0319(12) Uani 1 1 d U
N5 N -0.0568(6) 0.0804(4) 0.3036(4) 0.0296(12) Uani 1 1 d U
N6 N -0.0218(6) 0.1619(4) 0.2945(4) 0.0299(12) Uani 1 1 d U
N7 N 0.4688(7) 0.2805(5) 0.0458(4) 0.0435(16) Uani 1 1 d U
N8 N 0.844(2) -0.0444(13) 0.0945(14) 0.103(7) Uani 0.50 1 d PDU
C1 C 0.1089(10) -0.1444(6) 0.2069(6) 0.053(2) Uani 1 1 d U
H1A H 0.1166 -0.1691 0.2635 0.079 Uiso 1 1 calc R
H1B H 0.1585 -0.1845 0.1726 0.079 Uiso 1 1 calc R
H1C H 0.0163 -0.1339 0.1994 0.079 Uiso 1 1 calc R
C2 C 0.1632(8) -0.0604(5) 0.1838(5) 0.0363(15) Uani 1 1 d U
C3 C 0.2445(9) -0.0276(5) 0.1147(5) 0.0413(17) Uani 1 1 d U
H3 H 0.2793 -0.0551 0.0699 0.050 Uiso 1 1 calc R
C4 C 0.2651(9) 0.0518(6) 0.1232(5) 0.0428(17) Uani 1 1 d U
C5 C 0.3453(11) 0.1118(7) 0.0624(6) 0.064(3) Uani 1 1 d U
H5A H 0.4122 0.1266 0.0881 0.096 Uiso 1 1 calc R
H5B H 0.2876 0.1643 0.0423 0.096 Uiso 1 1 calc R
H5C H 0.3880 0.0833 0.0172 0.096 Uiso 1 1 calc R
C6 C 0.0784(9) -0.1339(5) 0.4773(5) 0.042(2) Uani 1 1 d U
H6A H 0.1012 -0.1630 0.5305 0.063 Uiso 1 1 calc R
H6B H 0.1042 -0.1741 0.4395 0.063 Uiso 1 1 calc R
H6C H -0.0164 -0.1145 0.4818 0.063 Uiso 1 1 calc R
C7 C 0.1496(8) -0.0576(5) 0.4470(5) 0.0327(15) Uani 1 1 d U
C8 C 0.2434(8) -0.0334(5) 0.4806(5) 0.0360(16) Uani 1 1 d U
H8 H 0.2777 -0.0624 0.5285 0.043 Uiso 1 1 calc R
C9 C 0.2787(7) 0.0424(5) 0.4305(5) 0.0318(15) Uani 1 1 d U
C10 C 0.3771(8) 0.0939(6) 0.4450(5) 0.044(2) Uani 1 1 d U
H10A H 0.4575 0.0860 0.4064 0.066 Uiso 1 1 calc R
H10B H 0.3976 0.0741 0.5001 0.066 Uiso 1 1 calc R
H10C H 0.3395 0.1551 0.4378 0.066 Uiso 1 1 calc R
C11 C -0.2567(8) 0.0114(6) 0.3141(5) 0.040(2) Uani 1 1 d U
H11A H -0.3496 0.0311 0.3087 0.060 Uiso 1 1 calc R
H11B H -0.2495 -0.0258 0.3668 0.060 Uiso 1 1 calc R
H11C H -0.2153 -0.0209 0.2713 0.060 Uiso 1 1 calc R
C12 C -0.1898(7) 0.0870(5) 0.3069(5) 0.0317(14) Uani 1 1 d U
C13 C -0.2414(8) 0.1732(5) 0.3022(5) 0.0326(15) Uani 1 1 d U
H13 H -0.3313 0.1975 0.3035 0.039 Uiso 1 1 calc R
C14 C -0.1361(7) 0.2178(5) 0.2951(5) 0.0299(15) Uani 1 1 d U
C15 C -0.1478(8) 0.3134(5) 0.2925(5) 0.0377(19) Uani 1 1 d U
H15A H -0.1034 0.3231 0.3348 0.057 Uiso 1 1 calc R
H15B H -0.2407 0.3383 0.3014 0.057 Uiso 1 1 calc R
H15C H -0.1068 0.3407 0.2396 0.057 Uiso 1 1 calc R
C16 C 0.5877(8) 0.4273(6) 0.1199(5) 0.0349(14) Uani 1 1 d U
C17 C 0.6919(8) 0.3560(6) 0.1170(5) 0.0453(16) Uani 1 1 d U
H17 H 0.6783 0.3001 0.1453 0.054 Uiso 1 1 calc R
C18 C 0.8138(9) 0.3696(7) 0.0719(5) 0.0484(18) Uani 1 1 d U
H18 H 0.8836 0.3228 0.0703 0.058 Uiso 1 1 calc R
C19 C 0.8340(9) 0.4509(7) 0.0295(5) 0.0481(18) Uani 1 1 d U
H19 H 0.9176 0.4594 -0.0004 0.058 Uiso 1 1 calc R
C20 C 0.7316(9) 0.5204(7) 0.0307(6) 0.0497(18) Uani 1 1 d U
H20 H 0.7449 0.5757 0.0007 0.060 Uiso 1 1 calc R
C21 C 0.6094(8) 0.5081(6) 0.0764(5) 0.0401(15) Uani 1 1 d U
H21 H 0.5405 0.5555 0.0777 0.048 Uiso 1 1 calc R
C22 C 0.4741(8) 0.4034(6) 0.2863(5) 0.0381(14) Uani 1 1 d U
C23 C 0.5182(8) 0.4728(6) 0.3050(5) 0.0398(14) Uani 1 1 d U
H23 H 0.5298 0.5224 0.2647 0.048 Uiso 1 1 calc R
C24 C 0.5448(9) 0.4696(7) 0.3815(6) 0.0492(18) Uani 1 1 d U
H24 H 0.5737 0.5174 0.3935 0.059 Uiso 1 1 calc R
C25 C 0.5301(9) 0.3977(7) 0.4411(6) 0.0494(18) Uani 1 1 d U
H25 H 0.5495 0.3965 0.4934 0.059 Uiso 1 1 calc R
C26 C 0.4877(9) 0.3278(7) 0.4249(6) 0.0472(18) Uani 1 1 d U
H26 H 0.4772 0.2787 0.4660 0.057 Uiso 1 1 calc R
C27 C 0.4598(8) 0.3298(6) 0.3468(5) 0.0404(16) Uani 1 1 d U
H27 H 0.4314 0.2817 0.3350 0.048 Uiso 1 1 calc R
C28 C 0.0323(8) 0.5705(6) 0.1890(5) 0.0386(15) Uani 1 1 d U
C29 C 0.0588(9) 0.6479(6) 0.1392(5) 0.0451(16) Uani 1 1 d U
H29 H 0.1462 0.6601 0.1262 0.054 Uiso 1 1 calc R
C30 C -0.0437(9) 0.7076(7) 0.1083(6) 0.0535(19) Uani 1 1 d U
H30 H -0.0258 0.7602 0.0742 0.064 Uiso 1 1 calc R
C31 C -0.1706(10) 0.6900(7) 0.1275(6) 0.0551(19) Uani 1 1 d U
H31 H -0.2395 0.7300 0.1053 0.066 Uiso 1 1 calc R
C32 C -0.1987(10) 0.6149(7) 0.1787(6) 0.0547(19) Uani 1 1 d U
H32 H -0.2870 0.6048 0.1937 0.066 Uiso 1 1 calc R
C33 C -0.0971(9) 0.5539(6) 0.2084(6) 0.0467(17) Uani 1 1 d U
H33 H -0.1159 0.5011 0.2416 0.056 Uiso 1 1 calc R
C34 C 0.1750(8) 0.5328(6) 0.3247(5) 0.0413(14) Uani 1 1 d U
C35 C 0.2064(9) 0.6161(6) 0.3155(6) 0.0473(15) Uani 1 1 d U
H35 H 0.2229 0.6498 0.2632 0.057 Uiso 1 1 calc R
C36 C 0.2134(10) 0.6490(7) 0.3840(6) 0.0559(19) Uani 1 1 d U
H36 H 0.2333 0.7054 0.3784 0.067 Uiso 1 1 calc R
C37 C 0.1904(10) 0.5973(7) 0.4613(6) 0.0551(19) Uani 1 1 d U
H37 H 0.1941 0.6193 0.5080 0.066 Uiso 1 1 calc R
C38 C 0.1631(10) 0.5165(7) 0.4690(6) 0.0572(19) Uani 1 1 d U
H38 H 0.1495 0.4819 0.5212 0.069 Uiso 1 1 calc R
C39 C 0.1550(9) 0.4839(7) 0.4012(6) 0.0484(17) Uani 1 1 d U
H39 H 0.1353 0.4273 0.4077 0.058 Uiso 1 1 calc R
C40 C 0.3168(8) 0.5058(5) 0.1661(5) 0.0360(14) Uani 1 1 d U
H40A H 0.3529 0.5544 0.1765 0.043 Uiso 1 1 calc R
H40B H 0.3011 0.5185 0.1091 0.043 Uiso 1 1 calc R
C41 C 0.5146(9) 0.2753(6) -0.0194(6) 0.0419(19) Uani 1 1 d U
C42 C 0.1629(19) 0.2676(15) 0.5971(14) 0.066(6) Uani 0.50 1 d PU
H42A H 0.2058 0.2777 0.5409 0.100 Uiso 0.50 1 calc PR
H42B H 0.0884 0.3133 0.6047 0.100 Uiso 0.50 1 calc PR
H42C H 0.1317 0.2118 0.6096 0.100 Uiso 0.50 1 calc PR
C43 C 0.250(3) 0.268(2) 0.6468(15) 0.085(6) Uani 0.50 1 d PU
H43A H 0.2077 0.2533 0.7035 0.102 Uiso 0.50 1 calc PR
H43B H 0.2729 0.3261 0.6382 0.102 Uiso 0.50 1 calc PR
C44 C 0.456(3) 0.207(2) 0.6898(16) 0.090(6) Uani 0.50 1 d PU
H44A H 0.4904 0.2626 0.6767 0.108 Uiso 0.50 1 calc PR
H44B H 0.4078 0.2017 0.7455 0.108 Uiso 0.50 1 calc PR
C45 C 0.555(2) 0.1443(18) 0.6873(16) 0.082(7) Uani 0.50 1 d PU
H45A H 0.5356 0.0955 0.7303 0.123 Uiso 0.50 1 calc PR
H45B H 0.6342 0.1639 0.6949 0.123 Uiso 0.50 1 calc PR
H45C H 0.5690 0.1263 0.6348 0.123 Uiso 0.50 1 calc PR
C46 C 0.832(2) 0.0283(13) 0.0930(12) 0.059(5) Uani 0.50 1 d PDU
C47 C 0.883(3) 0.1144(13) 0.0789(15) 0.082(7) Uani 0.50 1 d PDU
H47A H 0.8882 0.1286 0.1309 0.123 Uiso 0.50 1 calc PR
H47B H 0.8220 0.1596 0.0503 0.123 Uiso 0.50 1 calc PR
H47C H 0.9697 0.1103 0.0463 0.123 Uiso 0.50 1 calc PR
B1 B 0.0459(9) -0.0014(6) 0.3139(5) 0.0293(19) Uani 1 1 d .
H1 H -0.0061 -0.0547 0.3381 0.035 Uiso 1 1 d R
O1 O 0.3654(12) 0.2091(10) 0.6348(8) 0.059(4) Uani 0.50 1 d P

loop_
_atom_site_aniso_label
_atom_site_aniso_U_11
_atom_site_aniso_U_22
_atom_site_aniso_U_33
_atom_site_aniso_U_23
_atom_site_aniso_U_13
_atom_site_aniso_U_12
W1 0.02703(18) 0.01943(19) 0.03451(19) -0.00126(13) -0.00216(12) -0.00615(12)
Cu1 0.0307(5) 0.0258(5) 0.0350(5) -0.0037(4) 0.0011(4) -0.0054(4)
Cu2 0.0311(5) 0.0210(5) 0.0373(5) -0.0031(4) -0.0032(4) -0.0058(4)
S1 0.0274(10) 0.0243(11) 0.0462(12) 0.0012(9) -0.0003(8) -0.0033(8)
S2 0.0287(10) 0.0268(11) 0.0352(10) -0.0033(8) -0.0037(8) -0.0043(8)
S3 0.0320(10) 0.0253(11) 0.0360(11) -0.0014(8) -0.0046(8) -0.0087(8)
S4 0.093(2) 0.0487(17) 0.0523(15) -0.0208(13) 0.0302(14) -0.0229(15)
P1 0.0262(10) 0.0227(11) 0.0356(11) -0.0034(8) -0.0040(8) -0.0059(8)
P2 0.0303(10) 0.0212(11) 0.0346(11) -0.0052(8) -0.0029(8) -0.0047(8)
N1 0.035(2) 0.022(2) 0.037(2) -0.003(2) -0.004(2) -0.006(2)
N2 0.038(3) 0.025(3) 0.043(3) -0.006(2) -0.002(2) -0.007(2)
N3 0.034(2) 0.022(2) 0.036(2) 0.001(2) -0.003(2) -0.007(2)
N4 0.034(3) 0.024(3) 0.035(3) 0.002(2) -0.005(2) -0.005(2)
N5 0.032(2) 0.022(2) 0.035(2) -0.002(2) -0.007(2) -0.006(2)
N6 0.030(2) 0.022(3) 0.039(3) -0.006(2) -0.004(2) -0.007(2)
N7 0.044(3) 0.039(4) 0.046(4) -0.012(3) 0.011(3) -0.017(3)
N8 0.111(10) 0.112(10) 0.085(9) -0.009(8) -0.036(8) -0.008(8)
C1 0.056(6) 0.030(5) 0.073(6) -0.016(5) 0.000(5) -0.009(4)
C2 0.043(3) 0.026(3) 0.040(3) -0.007(3) -0.005(3) -0.006(3)
C3 0.052(4) 0.027(3) 0.044(4) -0.014(3) 0.003(3) -0.007(3)
C4 0.051(4) 0.028(3) 0.048(4) -0.009(3) 0.004(3) -0.011(3)
C5 0.086(7) 0.049(6) 0.054(6) -0.015(5) 0.024(5) -0.031(5)
C6 0.051(5) 0.022(4) 0.047(5) 0.004(4) 0.005(4) -0.010(4)
C7 0.035(3) 0.022(3) 0.036(3) 0.001(3) 0.000(3) -0.003(3)
C8 0.040(3) 0.027(3) 0.038(3) 0.003(3) -0.009(3) -0.004(3)
C9 0.033(3) 0.027(3) 0.033(3) 0.000(3) -0.006(3) -0.006(3)
C10 0.037(5) 0.044(5) 0.047(5) 0.007(4) -0.012(4) -0.007(4)
C11 0.034(4) 0.034(5) 0.053(5) -0.008(4) -0.005(4) -0.011(4)
C12 0.029(3) 0.026(3) 0.037(3) 0.000(3) -0.002(2) -0.006(3)
C13 0.029(3) 0.025(3) 0.042(3) -0.002(3) -0.006(3) -0.005(3)
C14 0.027(3) 0.022(3) 0.037(3) 0.001(3) -0.005(3) -0.003(3)
C15 0.032(4) 0.023(4) 0.056(5) -0.002(4) -0.009(4) -0.004(3)
C16 0.032(3) 0.040(3) 0.036(3) -0.012(2) -0.002(2) -0.010(2)
C17 0.037(3) 0.048(3) 0.048(3) -0.006(3) 0.001(3) -0.009(3)
C18 0.036(3) 0.058(4) 0.049(4) -0.011(3) -0.001(3) -0.006(3)
C19 0.039(3) 0.061(4) 0.046(3) -0.013(3) 0.004(3) -0.019(3)
C20 0.048(4) 0.053(4) 0.048(4) -0.008(3) 0.004(3) -0.019(3)
C21 0.037(3) 0.042(3) 0.042(3) -0.010(3) 0.001(3) -0.011(3)
C22 0.032(3) 0.042(3) 0.043(3) -0.014(2) -0.005(2) -0.006(2)
C23 0.038(3) 0.044(3) 0.043(3) -0.015(2) -0.011(2) -0.008(2)
C24 0.049(4) 0.053(4) 0.053(4) -0.022(3) -0.011(3) -0.007(3)
C25 0.045(3) 0.061(4) 0.045(3) -0.016(3) -0.011(3) -0.004(3)
C26 0.041(3) 0.054(4) 0.046(3) -0.009(3) -0.008(3) -0.004(3)
C27 0.034(3) 0.048(3) 0.041(3) -0.011(3) -0.008(3) -0.005(3)
C28 0.037(3) 0.033(3) 0.049(3) -0.011(3) -0.009(3) -0.006(3)
C29 0.041(3) 0.039(3) 0.052(3) -0.006(3) -0.007(3) -0.003(3)
C30 0.050(4) 0.042(4) 0.061(4) 0.001(3) -0.009(3) -0.001(3)
C31 0.049(4) 0.049(4) 0.063(4) -0.002(3) -0.017(3) 0.002(3)
C32 0.044(4) 0.049(4) 0.068(4) -0.004(3) -0.011(3) -0.004(3)
C33 0.042(3) 0.039(3) 0.060(4) -0.007(3) -0.010(3) -0.010(3)
C34 0.041(3) 0.042(3) 0.046(3) -0.017(2) -0.009(2) -0.006(2)
C35 0.050(3) 0.043(3) 0.053(3) -0.017(3) -0.010(3) -0.005(3)
C36 0.059(4) 0.054(4) 0.061(4) -0.025(3) -0.010(3) -0.009(3)
C37 0.055(4) 0.059(4) 0.056(4) -0.028(3) -0.010(3) -0.002(3)
C38 0.060(4) 0.059(4) 0.053(4) -0.017(3) -0.005(3) -0.005(4)
C39 0.049(3) 0.049(3) 0.049(3) -0.016(3) -0.004(3) -0.008(3)
C40 0.033(3) 0.036(3) 0.042(3) -0.012(3) -0.002(2) -0.008(3)
C41 0.045(4) 0.029(4) 0.052(4) -0.013(4) 0.007(4) -0.013(3)
C42 0.041(11) 0.067(14) 0.087(14) -0.011(12) -0.010(10) -0.003(10)
C43 0.087(12) 0.110(14) 0.071(11) -0.048(10) -0.023(9) 0.001(11)
C44 0.092(12) 0.115(14) 0.076(11) -0.044(11) -0.030(10) 0.002(11)
C45 0.053(12) 0.111(18) 0.094(15) -0.065(14) -0.026(11) 0.020(12)
C46 0.087(9) 0.053(8) 0.044(7) -0.013(7) -0.030(7) -0.004(7)
C47 0.104(10) 0.069(10) 0.063(9) -0.006(7) -0.005(7) -0.001(8)
B1 0.034(5) 0.025(5) 0.026(4) -0.002(4) 0.000(3) -0.005(4)
O1 0.041(7) 0.081(11) 0.057(8) -0.006(7) -0.032(6) 0.001(7)

loop_
_atom_type_symbol
_atom_type_description
_atom_type_scat_dispersion_real
_atom_type_scat_dispersion_imag
_atom_type_scat_source
C C 0.0033 0.0016 'International Tables Vol C Tables 4.2.6.8 and 6.1.1.4'
H H 0.0000 0.0000 'International Tables Vol C Tables 4.2.6.8 and 6.1.1.4'
B B 0.0013 0.0007 'International Tables Vol C Tables 4.2.6.8 and 6.1.1.4'
Cu Cu 0.3201 1.2651 'International Tables Vol C Tables 4.2.6.8 and 6.1.1.4'
N N 0.0061 0.0033 'International Tables Vol C Tables 4.2.6.8 and 6.1.1.4'
O O 0.0106 0.0060 'International Tables Vol C Tables 4.2.6.8 and 6.1.1.4'
P P 0.1023 0.0942 'International Tables Vol C Tables 4.2.6.8 and 6.1.1.4'
S S 0.1246 0.1234 'International Tables Vol C Tables 4.2.6.8 and 6.1.1.4'
W W -0.8490 6.8722 'International Tables Vol C Tables 4.2.6.8 and 6.1.1.4'

loop_
_geom_angle_atom_site_label_1
_geom_angle_atom_site_label_2
_geom_angle_atom_site_label_3
_geom_angle
S1 W1 S2 102.13(7)
S1 W1 N4 86.99(17)
S2 W1 N4 84.14(17)
S1 W1 N2 87.89(17)
S2 W1 N2 160.46(17)
N4 W1 N2 79.6(2)
S1 W1 N6 163.15(17)
S2 W1 N6 86.98(16)
N4 W1 N6 79.8(2)
N2 W1 N6 79.5(2)
S1 W1 S3 102.83(7)
S2 W1 S3 104.13(7)
N4 W1 S3 165.27(17)
N2 W1 S3 89.67(18)
N6 W1 S3 88.38(17)
S1 W1 Cu2 101.98(6)
S2 W1 Cu2 52.40(5)
N4 W1 Cu2 136.52(16)
N2 W1 Cu2 142.28(17)
N6 W1 Cu2 94.81(16)
S3 W1 Cu2 52.73(5)
S1 W1 Cu1 52.55(6)
S2 W1 Cu1 97.01(5)
N4 W1 Cu1 139.02(16)
N2 W1 Cu1 102.37(16)
N6 W1 Cu1 141.16(16)
S3 W1 Cu1 53.09(5)
Cu2 W1 Cu1 59.81(3)
N7 Cu1 S1 111.3(2)
N7 Cu1 P1 101.0(2)
S1 Cu1 P1 116.01(8)
N7 Cu1 S3 108.1(2)
S1 Cu1 S3 99.96(8)
P1 Cu1 S3 120.54(8)
N7 Cu1 Cu2 147.8(2)
S1 Cu1 Cu2 97.91(6)
P1 Cu1 Cu2 76.83(6)
S3 Cu1 Cu2 51.48(5)
N7 Cu1 W1 135.3(2)
S1 Cu1 W1 50.23(5)
P1 Cu1 W1 123.74(6)
S3 Cu1 W1 52.41(5)
Cu2 Cu1 W1 57.26(3)
S2 Cu2 P2 125.34(8)
S2 Cu2 S3 108.66(8)
P2 Cu2 S3 125.79(8)
S2 Cu2 W1 54.06(6)
P2 Cu2 W1 166.52(7)
S3 Cu2 W1 55.69(5)
S2 Cu2 Cu1 100.62(6)
P2 Cu2 Cu1 106.00(6)
S3 Cu2 Cu1 55.04(6)
W1 Cu2 Cu1 62.93(3)
W1 S1 Cu1 77.22(7)
Cu2 S2 W1 73.54(6)
Cu2 S3 W1 71.59(6)
Cu2 S3 Cu1 73.48(7)
W1 S3 Cu1 74.50(6)
C16 P1 C22 101.9(4)
C16 P1 C40 104.4(4)
C22 P1 C40 103.1(4)
C16 P1 Cu1 109.7(3)
C22 P1 Cu1 121.3(3)
C40 P1 Cu1 114.6(3)
C28 P2 C34 102.9(4)
C28 P2 C40 106.1(4)
C34 P2 C40 104.9(4)
C28 P2 Cu2 119.1(3)
C34 P2 Cu2 117.9(3)
C40 P2 Cu2 104.6(3)
C2 N1 N2 109.6(6)
C2 N1 B1 129.7(7)
N2 N1 B1 120.6(6)
C4 N2 N1 105.4(6)
C4 N2 W1 133.1(6)
N1 N2 W1 121.0(5)
C7 N3 N4 109.2(6)
C7 N3 B1 129.5(7)
N4 N3 B1 120.7(6)
C9 N4 N3 106.4(6)
C9 N4 W1 131.7(5)
N3 N4 W1 121.7(5)
C12 N5 N6 110.0(6)
C12 N5 B1 128.6(7)
N6 N5 B1 121.2(6)
C14 N6 N5 105.8(6)
C14 N6 W1 133.5(5)
N5 N6 W1 120.0(4)
C41 N7 Cu1 172.4(7)
C2 C1 H1A 109.5
C2 C1 H1B 109.5
H1A C1 H1B 109.5
C2 C1 H1C 109.5
H1A C1 H1C 109.5
H1B C1 H1C 109.5
N1 C2 C3 107.5(7)
N1 C2 C1 122.0(7)
C3 C2 C1 130.5(8)
C4 C3 C2 107.5(7)
C4 C3 H3 126.2
C2 C3 H3 126.2
N2 C4 C3 110.0(7)
N2 C4 C5 123.8(8)
C3 C4 C5 126.2(8)
C4 C5 H5A 109.5
C4 C5 H5B 109.5
H5A C5 H5B 109.5
C4 C5 H5C 109.5
H5A C5 H5C 109.5
H5B C5 H5C 109.5
C7 C6 H6A 109.5
C7 C6 H6B 109.5
H6A C6 H6B 109.5
C7 C6 H6C 109.5
H6A C6 H6C 109.5
H6B C6 H6C 109.5
N3 C7 C8 108.3(7)
N3 C7 C6 123.4(8)
C8 C7 C6 128.3(8)
C7 C8 C9 106.8(7)
C7 C8 H8 126.6
C9 C8 H8 126.6
N4 C9 C8 109.3(7)
N4 C9 C10 125.1(7)
C8 C9 C10 125.6(7)
C9 C10 H10A 109.5
C9 C10 H10B 109.5
H10A C10 H10B 109.5
C9 C10 H10C 109.5
H10A C10 H10C 109.5
H10B C10 H10C 109.5
C12 C11 H11A 109.5
C12 C11 H11B 109.5
H11A C11 H11B 109.5
C12 C11 H11C 109.5
H11A C11 H11C 109.5
H11B C11 H11C 109.5
N5 C12 C13 107.2(7)
N5 C12 C11 122.8(7)
C13 C12 C11 130.0(7)
C12 C13 C14 107.0(7)
C12 C13 H13 126.5
C14 C13 H13 126.5
N6 C14 C13 109.9(7)
N6 C14 C15 124.8(7)
C13 C14 C15 125.2(7)
C14 C15 H15A 109.5
C14 C15 H15B 109.5
H15A C15 H15B 109.5
C14 C15 H15C 109.5
H15A C15 H15C 109.5
H15B C15 H15C 109.5
C21 C16 C17 119.3(7)
C21 C16 P1 124.9(6)
C17 C16 P1 115.8(6)
C18 C17 C16 119.2(9)
C18 C17 H17 120.4
C16 C17 H17 120.4
C19 C18 C17 120.8(9)
C19 C18 H18 119.6
C17 C18 H18 119.6
C18 C19 C20 120.2(8)
C18 C19 H19 119.9
C20 C19 H19 119.9
C21 C20 C19 119.8(9)
C21 C20 H20 120.1
C19 C20 H20 120.1
C16 C21 C20 120.8(9)
C16 C21 H21 119.6
C20 C21 H21 119.6
C23 C22 C27 118.7(8)
C23 C22 P1 122.7(7)
C27 C22 P1 118.5(6)
C24 C23 C22 120.4(9)
C24 C23 H23 119.8
C22 C23 H23 119.8
C23 C24 C25 121.0(9)
C23 C24 H24 119.5
C25 C24 H24 119.5
C26 C25 C24 120.4(9)
C26 C25 H25 119.8
C24 C25 H25 119.8
C25 C26 C27 119.5(9)
C25 C26 H26 120.2
C27 C26 H26 120.2
C22 C27 C26 120.0(9)
C22 C27 H27 120.0
C26 C27 H27 120.0
C29 C28 C33 119.4(8)
C29 C28 P2 122.3(7)
C33 C28 P2 118.2(7)
C28 C29 C30 119.9(9)
C28 C29 H29 120.0
C30 C29 H29 120.0
C31 C30 C29 119.9(9)
C31 C30 H30 120.0
C29 C30 H30 120.0
C30 C31 C32 120.7(9)
C30 C31 H31 119.6
C32 C31 H31 119.6
C31 C32 C33 120.0(9)
C31 C32 H32 120.0
C33 C32 H32 120.0
C32 C33 C28 120.0(9)
C32 C33 H33 120.0
C28 C33 H33 120.0
C39 C34 C35 119.2(8)
C39 C34 P2 121.1(7)
C35 C34 P2 119.7(7)
C36 C35 C34 119.8(9)
C36 C35 H35 120.1
C34 C35 H35 120.1
C35 C36 C37 119.3(10)
C35 C36 H36 120.4
C37 C36 H36 120.4
C38 C37 C36 120.2(9)
C38 C37 H37 119.9
C36 C37 H37 119.9
C37 C38 C39 120.6(10)
C37 C38 H38 119.7
C39 C38 H38 119.7
C34 C39 C38 120.9(9)
C34 C39 H39 119.6
C38 C39 H39 119.6
P2 C40 P1 107.6(4)
P2 C40 H40A 110.2
P1 C40 H40A 110.2
P2 C40 H40B 110.2
P1 C40 H40B 110.2
H40A C40 H40B 108.5
N7 C41 S4 178.3(9)
C43 C42 H42A 109.5
C43 C42 H42B 109.5
H42A C42 H42B 109.5
C43 C42 H42C 109.5
H42A C42 H42C 109.5
H42B C42 H42C 109.5
C42 C43 O1 113(2)
C42 C43 H43A 108.9
O1 C43 H43A 108.9
C42 C43 H43B 108.9
O1 C43 H43B 108.9
H43A C43 H43B 107.7
C45 C44 O1 114(2)
C45 C44 H44A 108.8
O1 C44 H44A 108.8
C45 C44 H44B 108.8
O1 C44 H44B 108.8
H44A C44 H44B 107.7
C44 C45 H45A 109.5
C44 C45 H45B 109.5
H45A C45 H45B 109.5
C44 C45 H45C 109.5
H45A C45 H45C 109.5
H45B C45 H45C 109.5
N8 C46 C47 154(3)
C46 C47 H47A 109.5
C46 C47 H47B 109.5
H47A C47 H47B 109.5
C46 C47 H47C 109.5
H47A C47 H47C 109.5
H47B C47 H47C 109.5
N1 B1 N3 108.8(6)
N1 B1 N5 107.1(6)
N3 B1 N5 109.8(6)
N1 B1 H1 118.7
N3 B1 H1 104.8
N5 B1 H1 107.4
C43 O1 C44 113.2(17)

loop_
_geom_bond_atom_site_label_1
_geom_bond_atom_site_label_2
_geom_bond_distance
W1 S1 2.2149(19)
W1 S2 2.241(2)
W1 N4 2.264(6)
W1 N2 2.280(7)
W1 N6 2.307(6)
W1 S3 2.311(2)
W1 Cu2 2.6546(10)
W1 Cu1 2.8103(10)
Cu1 N7 1.964(7)
Cu1 S1 2.288(2)
Cu1 P1 2.326(2)
Cu1 S3 2.332(2)
Cu1 Cu2 2.7281(12)
Cu2 S2 2.193(2)
Cu2 P2 2.203(2)
Cu2 S3 2.226(2)
S4 C41 1.642(9)
P1 C16 1.821(8)
P1 C22 1.825(8)
P1 C40 1.849(8)
P2 C28 1.825(9)
P2 C34 1.826(8)
P2 C40 1.836(8)
N1 C2 1.347(10)
N1 N2 1.400(9)
N1 B1 1.517(10)
N2 C4 1.360(10)
N3 C7 1.344(10)
N3 N4 1.386(9)
N3 B1 1.518(11)
N4 C9 1.341(10)
N5 C12 1.356(10)
N5 N6 1.382(9)
N5 B1 1.523(10)
N6 C14 1.345(9)
N7 C41 1.136(10)
N8 C46 1.138(15)
C1 C2 1.495(12)
C1 H1A 0.9700
C1 H1B 0.9700
C1 H1C 0.9700
C2 C3 1.380(12)
C3 C4 1.362(12)
C3 H3 0.9400
C4 C5 1.496(12)
C5 H5A 0.9700
C5 H5B 0.9700
C5 H5C 0.9700
C6 C7 1.489(11)
C6 H6A 0.9700
C6 H6B 0.9700
C6 H6C 0.9700
C7 C8 1.360(11)
C8 C9 1.390(11)
C8 H8 0.9400
C9 C10 1.503(11)
C10 H10A 0.9700
C10 H10B 0.9700
C10 H10C 0.9700
C11 C12 1.471(11)
C11 H11A 0.9700
C11 H11B 0.9700
C11 H11C 0.9700
C12 C13 1.369(11)
C13 C14 1.383(10)
C13 H13 0.9400
C14 C15 1.497(11)
C15 H15A 0.9700
C15 H15B 0.9700
C15 H15C 0.9700
C16 C21 1.377(12)
C16 C17 1.418(12)
C17 C18 1.384(12)
C17 H17 0.9400
C18 C19 1.374(13)
C18 H18 0.9400
C19 C20 1.387(13)
C19 H19 0.9400
C20 C21 1.386(11)
C20 H20 0.9400
C21 H21 0.9400
C22 C23 1.386(12)
C22 C27 1.395(12)
C23 C24 1.362(12)
C23 H23 0.9400
C24 C25 1.369(14)
C24 H24 0.9400
C25 C26 1.365(13)
C25 H25 0.9400
C26 C27 1.399(12)
C26 H26 0.9400
C27 H27 0.9400
C28 C29 1.382(12)
C28 C33 1.384(12)
C29 C30 1.387(12)
C29 H29 0.9400
C30 C31 1.365(13)
C30 H30 0.9400
C31 C32 1.366(14)
C31 H31 0.9400
C32 C33 1.384(13)
C32 H32 0.9400
C33 H33 0.9400
C34 C39 1.366(13)
C34 C35 1.395(13)
C35 C36 1.388(13)
C35 H35 0.9400
C36 C37 1.399(14)
C36 H36 0.9400
C37 C38 1.343(14)
C37 H37 0.9400
C38 C39 1.379(13)
C38 H38 0.9400
C39 H39 0.9400
C40 H40A 0.9800
C40 H40B 0.9800
C42 C43 1.34(3)
C42 H42A 0.9700
C42 H42B 0.9700
C42 H42C 0.9700
C43 O1 1.39(3)
C43 H43A 0.9800
C43 H43B 0.9800
C44 C45 1.30(3)
C44 O1 1.43(3)
C44 H44A 0.9800
C44 H44B 0.9800
C45 H45A 0.9700
C45 H45B 0.9700
C45 H45C 0.9700
C46 C47 1.513(15)
C47 H47A 0.9700
C47 H47B 0.9700
C47 H47C 0.9700
B1 H1 1.0593
